data_4125649
loop_
_publ_author_name
'McAtee, Christopher C.'
'Riehl, Paul S.'
'Schindler, Corinna S.'

_publ_section_title
;
 Polycyclic Aromatic Hydrocarbons via Iron(III)-Catalyzed Carbonyl-Olefin
 Metathesis.
;
_journal_issue 8
_journal_name_full 'Journal of the American Chemical Society'
_journal_page_first 2960
_journal_page_last 2963
_journal_paper_doi 10.1021/jacs.7b01114
_journal_volume 139
_journal_year 2017
_chemical_formula_moiety 'C18 H15 F3 O'
_chemical_formula_sum 'C18 H15 F3 O'
_chemical_formula_weight 304.30
_space_group_crystal_system monoclinic
_space_group_IT_number 14
_space_group_name_Hall '-P 2yn'
_space_group_name_H-M_alt 'P 1 21/n 1'
_symmetry_space_group_name_Hall '-P 2yn'
_symmetry_space_group_name_H-M 'P 1 21/n 1'
_atom_sites_solution_hydrogens geom
_audit_creation_method SHELXL-2014/6
_cell_angle_alpha 90
_cell_angle_beta 95.2380(10)
_cell_angle_gamma 90
_cell_formula_units_Z 4
_cell_length_a 7.88370(10)
_cell_length_b 12.60220(10)
_cell_length_c 14.49740(10)
_cell_measurement_reflns_used 17451
_cell_measurement_temperature 85(2)
_cell_measurement_theta_max 69.0330
_cell_measurement_theta_min 4.6260
_cell_volume 1434.33(2)
_computing_cell_refinement 'CrysAlisPro 1.171.38.41 (Rigaku OD, 2015)'
_computing_data_collection 'CrystalClear-SM Expert 2.0 r16 (Rigaku, 2014)'
_computing_data_reduction 'CrysAlisPro 1.171.38.41 (Rigaku OD, 2015)'
_computing_molecular_graphics 'Bruker SHELXTL'
_computing_publication_material 'Bruker SHELXTL'
_computing_structure_refinement 'SHELXL-2014/6 (Sheldrick, 2014)'
_computing_structure_solution 'SHELXT (Sheldrick, 2014)'
_diffrn_ambient_temperature 85(2)
_diffrn_measured_fraction_theta_full 0.982
_diffrn_measured_fraction_theta_max 0.976
_diffrn_measurement_device_type 'Rigaku Saturn 944+ CCD'
_diffrn_measurement_method '\w scans'
_diffrn_radiation_type CuK\a
_diffrn_radiation_wavelength 1.54184
_diffrn_reflns_av_R_equivalents 0.0536
_diffrn_reflns_av_unetI/netI 0.0212
_diffrn_reflns_Laue_measured_fraction_full 0.982
_diffrn_reflns_Laue_measured_fraction_max 0.976
_diffrn_reflns_limit_h_max 9
_diffrn_reflns_limit_h_min -9
_diffrn_reflns_limit_k_max 15
_diffrn_reflns_limit_k_min -15
_diffrn_reflns_limit_l_max 17
_diffrn_reflns_limit_l_min -17
_diffrn_reflns_number 21527
_diffrn_reflns_point_group_measured_fraction_full 0.982
_diffrn_reflns_point_group_measured_fraction_max 0.976
_diffrn_reflns_theta_full 67.684
_diffrn_reflns_theta_max 69.189
_diffrn_reflns_theta_min 4.658
_diffrn_source 'micro-focus rotating anode'
_exptl_absorpt_coefficient_mu 0.955
_exptl_absorpt_correction_T_max 1.00000
_exptl_absorpt_correction_T_min 0.91522
_exptl_absorpt_correction_type multi-scan
_exptl_absorpt_process_details
; 
CrysAlisPro 1.171.38.41 (Rigaku Oxford Diffraction, 2015) 
Empirical absorption correction using spherical harmonics, 
 implemented in SCALE3 ABSPACK scaling algorithm. 
;
_exptl_crystal_colour colourless
_exptl_crystal_density_diffrn 1.409
_exptl_crystal_description plate
_exptl_crystal_F_000 632
_exptl_crystal_size_max 0.170
_exptl_crystal_size_mid 0.120
_exptl_crystal_size_min 0.040
_refine_diff_density_max 0.326
_refine_diff_density_min -0.401
_refine_diff_density_rms 0.112
_refine_ls_extinction_coef 0.0278(14)
_refine_ls_extinction_expression Fc^*^=kFc[1+0.001xFc^2^\l^3^/sin(2\q)]^-1/4^
_refine_ls_extinction_method SHELXL
_refine_ls_goodness_of_fit_ref 1.136
_refine_ls_hydrogen_treatment constr
_refine_ls_matrix_type full
_refine_ls_number_parameters 202
_refine_ls_number_reflns 2617
_refine_ls_number_restraints 0
_refine_ls_restrained_S_all 1.136
_refine_ls_R_factor_all 0.0480
_refine_ls_R_factor_gt 0.0478
_refine_ls_shift/su_max 0.000
_refine_ls_shift/su_mean 0.000
_refine_ls_structure_factor_coef Fsqd
_refine_ls_weighting_details 'w=1/[\s^2^(Fo^2^)+(0.0702P)^2^+0.4863P] where P=(Fo^2^+2Fc^2^)/3'
_refine_ls_weighting_scheme calc
_refine_ls_wR_factor_gt 0.1172
_refine_ls_wR_factor_ref 0.1175
_reflns_Friedel_coverage 0.000
_reflns_number_gt 2584
_reflns_number_total 2617
_reflns_threshold_expression 'I > 2\s(I)'
_cod_data_source_file ja7b01114_si_003.cif
_cod_data_source_block ccm0236
_cod_database_code 4125649
_shelx_space_group_comment
; 
The symmetry employed for this shelxl refinement is uniquely defined 
by the following loop, which should always be used as a source of 
symmetry information in preference to the above space-group names. 
They are only intended as comments. 
;
_shelx_estimated_absorpt_t_min 0.854
_shelx_estimated_absorpt_t_max 0.963
_shelxl_version_number 2014/6

loop_
_space_group_symop_operation_xyz
'x, y, z'
'-x+1/2, y+1/2, -z+1/2'
'-x, -y, -z'
'x-1/2, -y-1/2, z-1/2'

loop_
_atom_site_label
_atom_site_type_symbol
_atom_site_fract_x
_atom_site_fract_y
_atom_site_fract_z
_atom_site_U_iso_or_equiv
_atom_site_adp_type
_atom_site_occupancy
_atom_site_site_symmetry_order
_atom_site_calc_flag
_atom_site_refinement_flags_posn
_atom_site_refinement_flags_adp
F1 F 0.42530(10) 0.10718(6) 0.55502(5) 0.0227(2) Uani 1 1 d . .
F3 F 0.65781(10) 0.13015(7) 0.49071(6) 0.0296(3) Uani 1 1 d . .
F2 F 0.56245(13) 0.25284(7) 0.57643(5) 0.0324(3) Uani 1 1 d . .
O1 O 0.25587(11) 0.26503(7) 0.45074(6) 0.0164(2) Uani 1 1 d . .
C13 C 0.54538(15) 0.29483(9) 0.28273(8) 0.0138(3) Uani 1 1 d . .
C3 C 0.32989(16) 0.13672(9) 0.36440(8) 0.0143(3) Uani 1 1 d . .
H3 H 0.3414 0.0666 0.3966 0.017 Uiso 1 1 calc R U
C18 C 0.51660(15) 0.30683(10) 0.37674(8) 0.0140(3) Uani 1 1 d . .
C12 C 0.47977(15) 0.20144(9) 0.22788(8) 0.0139(3) Uani 1 1 d . .
C11 C 0.51622(16) 0.18638(10) 0.13585(9) 0.0163(3) Uani 1 1 d . .
H11 H 0.5896 0.2349 0.1088 0.020 Uiso 1 1 calc R U
C17 C 0.57092(16) 0.39874(10) 0.42436(9) 0.0173(3) Uani 1 1 d . .
H17 H 0.5488 0.4070 0.4873 0.021 Uiso 1 1 calc R U
C10 C 0.44754(16) 0.10234(10) 0.08368(9) 0.0179(3) Uani 1 1 d . .
H10 H 0.4716 0.0948 0.0210 0.021 Uiso 1 1 calc R U
C7 C 0.37485(16) 0.12665(9) 0.26664(8) 0.0144(3) Uani 1 1 d . .
C14 C 0.63389(16) 0.37614(10) 0.24134(9) 0.0167(3) Uani 1 1 d . .
H14 H 0.6559 0.3692 0.1783 0.020 Uiso 1 1 calc R U
C15 C 0.68992(16) 0.46590(10) 0.28971(9) 0.0181(3) Uani 1 1 d . .
H15 H 0.7511 0.5191 0.2602 0.022 Uiso 1 1 calc R U
C2 C 0.41704(16) 0.22425(10) 0.42554(8) 0.0143(3) Uani 1 1 d . .
C16 C 0.65667(16) 0.47833(10) 0.38157(9) 0.0188(3) Uani 1 1 d . .
H16 H 0.6923 0.5407 0.4147 0.023 Uiso 1 1 calc R U
C8 C 0.30878(16) 0.04150(10) 0.21392(9) 0.0173(3) Uani 1 1 d . .
H8 H 0.2387 -0.0089 0.2410 0.021 Uiso 1 1 calc R U
C4 C 0.15939(16) 0.19172(10) 0.38447(8) 0.0167(3) Uani 1 1 d . .
C9 C 0.34346(16) 0.02883(10) 0.12242(9) 0.0186(3) Uani 1 1 d . .
H9 H 0.2968 -0.0292 0.0868 0.022 Uiso 1 1 calc R U
C1 C 0.51627(17) 0.17968(10) 0.51249(9) 0.0189(3) Uani 1 1 d . .
C6 C 0.06889(17) 0.25316(11) 0.30547(9) 0.0222(3) Uani 1 1 d . .
H6A H -0.0157 0.3003 0.3294 0.033 Uiso 1 1 calc R U
H6B H 0.0117 0.2036 0.2607 0.033 Uiso 1 1 calc R U
H6C H 0.1518 0.2955 0.2750 0.033 Uiso 1 1 calc R U
C5 C 0.04015(18) 0.12343(12) 0.43443(10) 0.0242(3) Uani 1 1 d . .
H5A H 0.1043 0.0875 0.4865 0.036 Uiso 1 1 calc R U
H5B H -0.0129 0.0704 0.3916 0.036 Uiso 1 1 calc R U
H5C H -0.0484 0.1680 0.4577 0.036 Uiso 1 1 calc R U

loop_
_atom_site_aniso_label
_atom_site_aniso_U_11
_atom_site_aniso_U_22
_atom_site_aniso_U_33
_atom_site_aniso_U_23
_atom_site_aniso_U_13
_atom_site_aniso_U_12
F1 0.0258(5) 0.0246(4) 0.0178(4) 0.0072(3) 0.0028(3) -0.0041(3)
F3 0.0178(5) 0.0397(5) 0.0314(5) 0.0139(4) 0.0019(3) 0.0062(3)
F2 0.0489(6) 0.0302(5) 0.0160(4) 0.0008(3) -0.0082(4) -0.0123(4)
O1 0.0141(5) 0.0183(5) 0.0172(5) -0.0045(3) 0.0037(4) -0.0016(3)
C13 0.0119(6) 0.0151(6) 0.0144(6) 0.0006(5) 0.0010(5) 0.0020(4)
C3 0.0148(6) 0.0135(6) 0.0149(6) 0.0005(4) 0.0022(5) -0.0013(4)
C18 0.0118(6) 0.0153(6) 0.0149(6) 0.0004(4) 0.0007(5) 0.0003(4)
C12 0.0130(6) 0.0139(6) 0.0147(6) 0.0001(4) 0.0005(5) 0.0022(4)
C11 0.0165(6) 0.0166(6) 0.0162(6) 0.0012(4) 0.0029(5) 0.0018(5)
C17 0.0169(6) 0.0197(6) 0.0153(6) -0.0018(5) 0.0013(5) -0.0018(5)
C10 0.0198(7) 0.0201(6) 0.0138(6) -0.0019(5) 0.0021(5) 0.0039(5)
C7 0.0135(6) 0.0142(6) 0.0153(6) -0.0004(4) 0.0012(5) 0.0026(4)
C14 0.0160(6) 0.0182(6) 0.0159(6) 0.0010(5) 0.0019(5) -0.0005(5)
C15 0.0160(6) 0.0177(6) 0.0207(6) 0.0029(5) 0.0016(5) -0.0026(5)
C2 0.0143(6) 0.0158(6) 0.0131(6) -0.0007(4) 0.0024(5) 0.0005(5)
C16 0.0182(7) 0.0169(6) 0.0208(7) -0.0029(5) -0.0002(5) -0.0029(5)
C8 0.0171(6) 0.0151(6) 0.0201(6) -0.0018(5) 0.0034(5) -0.0010(5)
C4 0.0153(6) 0.0189(6) 0.0161(6) -0.0043(5) 0.0024(5) -0.0024(5)
C9 0.0191(7) 0.0181(6) 0.0181(6) -0.0044(5) -0.0001(5) 0.0013(5)
C1 0.0185(7) 0.0210(6) 0.0169(6) 0.0021(5) 0.0009(5) -0.0035(5)
C6 0.0172(7) 0.0271(7) 0.0219(7) -0.0025(5) -0.0001(5) 0.0042(5)
C5 0.0219(7) 0.0287(7) 0.0233(7) -0.0061(5) 0.0084(6) -0.0093(5)

loop_
_atom_type_symbol
_atom_type_description
_atom_type_scat_dispersion_real
_atom_type_scat_dispersion_imag
_atom_type_scat_source
C C 0.0181 0.0091 'International Tables Vol C Tables 4.2.6.8 and 6.1.1.4'
H H 0.0000 0.0000 'International Tables Vol C Tables 4.2.6.8 and 6.1.1.4'
O O 0.0492 0.0322 'International Tables Vol C Tables 4.2.6.8 and 6.1.1.4'
F F 0.0727 0.0534 'International Tables Vol C Tables 4.2.6.8 and 6.1.1.4'

loop_
_geom_angle_atom_site_label_1
_geom_angle_atom_site_label_2
_geom_angle_atom_site_label_3
_geom_angle
C2 O1 C4 91.45(8)
C14 C13 C18 117.69(11)
C14 C13 C12 120.74(11)
C18 C13 C12 121.54(11)
C7 C3 C2 118.33(10)
C7 C3 C4 119.72(10)
C2 C3 C4 85.48(9)
C7 C3 H3 110.4
C2 C3 H3 110.4
C4 C3 H3 110.4
C17 C18 C13 119.87(11)
C17 C18 C2 119.15(10)
C13 C18 C2 120.86(11)
C11 C12 C7 117.96(11)
C11 C12 C13 121.62(11)
C7 C12 C13 120.40(11)
C10 C11 C12 121.31(12)
C10 C11 H11 119.3
C12 C11 H11 119.3
C16 C17 C18 121.26(11)
C16 C17 H17 119.4
C18 C17 H17 119.4
C11 C10 C9 120.38(11)
C11 C10 H10 119.8
C9 C10 H10 119.8
C8 C7 C12 120.17(11)
C8 C7 C3 118.45(11)
C12 C7 C3 121.38(11)
C15 C14 C13 121.91(11)
C15 C14 H14 119.0
C13 C14 H14 119.0
C14 C15 C16 119.94(12)
C14 C15 H15 120.0
C16 C15 H15 120.0
O1 C2 C18 112.18(10)
O1 C2 C1 108.49(9)
C18 C2 C1 112.90(10)
O1 C2 C3 92.51(9)
C18 C2 C3 116.51(10)
C1 C2 C3 112.34(10)
C17 C16 C15 119.30(12)
C17 C16 H16 120.4
C15 C16 H16 120.4
C9 C8 C7 121.16(12)
C9 C8 H8 119.4
C7 C8 H8 119.4
O1 C4 C6 110.46(10)
O1 C4 C5 110.37(9)
C6 C4 C5 112.69(11)
O1 C4 C3 89.88(9)
C6 C4 C3 116.22(10)
C5 C4 C3 114.89(11)
C8 C9 C10 119.00(12)
C8 C9 H9 120.5
C10 C9 H9 120.5
F2 C1 F3 107.76(11)
F2 C1 F1 105.90(10)
F3 C1 F1 106.35(10)
F2 C1 C2 113.93(11)
F3 C1 C2 110.55(10)
F1 C1 C2 111.92(11)
C4 C6 H6A 109.5
C4 C6 H6B 109.5
H6A C6 H6B 109.5
C4 C6 H6C 109.5
H6A C6 H6C 109.5
H6B C6 H6C 109.5
C4 C5 H5A 109.5
C4 C5 H5B 109.5
H5A C5 H5B 109.5
C4 C5 H5C 109.5
H5A C5 H5C 109.5
H5B C5 H5C 109.5

loop_
_geom_bond_atom_site_label_1
_geom_bond_atom_site_label_2
_geom_bond_distance
F1 C1 1.3453(15)
F3 C1 1.3412(16)
F2 C1 1.3341(15)
O1 C2 1.4480(14)
O1 C4 1.4906(14)
C13 C14 1.4048(17)
C13 C18 1.4100(17)
C13 C12 1.4866(17)
C3 C7 1.4974(16)
C3 C2 1.5373(16)
C3 C4 1.5631(16)
C3 H3 1.0000
C18 C17 1.3956(18)
C18 C2 1.5169(16)
C12 C11 1.4031(17)
C12 C7 1.4046(17)
C11 C10 1.3828(18)
C11 H11 0.9500
C17 C16 1.3872(18)
C17 H17 0.9500
C10 C9 1.3895(18)
C10 H10 0.9500
C7 C8 1.3909(17)
C14 C15 1.3819(18)
C14 H14 0.9500
C15 C16 1.3895(18)
C15 H15 0.9500
C2 C1 1.5286(18)
C16 H16 0.9500
C8 C9 1.3878(18)
C8 H8 0.9500
C4 C6 1.5071(18)
C4 C5 1.5077(17)
C9 H9 0.9500
C6 H6A 0.9800
C6 H6B 0.9800
C6 H6C 0.9800
C5 H5A 0.9800
C5 H5B 0.9800
C5 H5C 0.9800

loop_
_geom_torsion_atom_site_label_1
_geom_torsion_atom_site_label_2
_geom_torsion_atom_site_label_3
_geom_torsion_atom_site_label_4
_geom_torsion
C14 C13 C18 C17 1.97(18)
C12 C13 C18 C17 -175.99(11)
C14 C13 C18 C2 178.00(11)
C12 C13 C18 C2 0.03(18)
C14 C13 C12 C11 5.67(18)
C18 C13 C12 C11 -176.42(11)
C14 C13 C12 C7 -172.66(11)
C18 C13 C12 C7 5.25(18)
C7 C12 C11 C10 1.79(18)
C13 C12 C11 C10 -176.58(11)
C13 C18 C17 C16 -1.43(19)
C2 C18 C17 C16 -177.52(11)
C12 C11 C10 C9 -1.65(19)
C11 C12 C7 C8 -0.72(18)
C13 C12 C7 C8 177.67(11)
C11 C12 C7 C3 179.92(11)
C13 C12 C7 C3 -1.69(18)
C2 C3 C7 C8 173.98(11)
C4 C3 C7 C8 -84.21(14)
C2 C3 C7 C12 -6.65(17)
C4 C3 C7 C12 95.16(14)
C18 C13 C14 C15 -0.77(19)
C12 C13 C14 C15 177.22(11)
C13 C14 C15 C16 -1.0(2)
C4 O1 C2 C18 113.59(10)
C4 O1 C2 C1 -121.01(10)
C4 O1 C2 C3 -6.44(9)
C17 C18 C2 O1 63.05(14)
C13 C18 C2 O1 -113.00(12)
C17 C18 C2 C1 -59.90(15)
C13 C18 C2 C1 124.05(12)
C17 C18 C2 C3 167.90(11)
C13 C18 C2 C3 -8.15(16)
C7 C3 C2 O1 127.65(11)
C4 C3 C2 O1 6.16(8)
C7 C3 C2 C18 11.28(16)
C4 C3 C2 C18 -110.21(11)
C7 C3 C2 C1 -121.18(12)
C4 C3 C2 C1 117.33(10)
C18 C17 C16 C15 -0.40(19)
C14 C15 C16 C17 1.6(2)
C12 C7 C8 C9 -0.48(19)
C3 C7 C8 C9 178.90(11)
C2 O1 C4 C6 -111.76(10)
C2 O1 C4 C5 122.95(11)
C2 O1 C4 C3 6.33(8)
C7 C3 C4 O1 -126.18(11)
C2 C3 C4 O1 -5.97(8)
C7 C3 C4 C6 -13.30(16)
C2 C3 C4 C6 106.90(11)
C7 C3 C4 C5 121.32(12)
C2 C3 C4 C5 -118.48(11)
C7 C8 C9 C10 0.65(19)
C11 C10 C9 C8 0.41(19)
O1 C2 C1 F2 -65.52(13)
C18 C2 C1 F2 59.46(14)
C3 C2 C1 F2 -166.32(10)
O1 C2 C1 F3 172.95(10)
C18 C2 C1 F3 -62.07(14)
C3 C2 C1 F3 72.15(13)
O1 C2 C1 F1 54.59(13)
C18 C2 C1 F1 179.57(10)
C3 C2 C1 F1 -46.20(14)
